data_7114369
loop_
_publ_author_name
'Drewette, Katy J.'
'Henderson, Kenneth W.'
'Kennedy, Alan R.'
'Mulvey, Robert E.'
'O&#x2019;Hara, Charles T.'
'Rowlings, Ren\'e B.'

_publ_section_title
;
 Alkoxide binding in inverse crown chemistry: rational synthesis of a
 series of composite alkali metal--magnesium--alkoxide--diisopropylamides
;
_journal_issue 11
_journal_name_full 'Chemical Communications'
_journal_page_first 1176
_journal_paper_doi 10.1039/b202549c
_journal_year 2002
_chemical_formula_sum 'C40 H90 Mg2 N4 Na2 O2'
_chemical_formula_weight 753.76
_chemical_name_systematic
; 
? 
;
_space_group_IT_number 14
_symmetry_cell_setting monoclinic
_symmetry_space_group_name_Hall '-P 2ybc'
_symmetry_space_group_name_H-M 'P 1 21/c 1'
_atom_sites_solution_hydrogens geom
_atom_sites_solution_primary direct
_atom_sites_solution_secondary difmap
_audit_creation_method SHELXL-97
_cell_angle_alpha 90.00
_cell_angle_beta 98.680(1)
_cell_angle_gamma 90.00
_cell_formula_units_Z 2
_cell_length_a 10.7260(4)
_cell_length_b 13.8181(4)
_cell_length_c 16.5769(5)
_cell_measurement_reflns_used all
_cell_measurement_temperature 123(2)
_cell_measurement_theta_max 25.00
_cell_measurement_theta_min 2.42
_cell_volume 2428.77(14)
_computing_cell_refinement 'Denzo and Collect'
_computing_data_collection 'Denzo and Collect'
_computing_data_reduction 'Denzo and Denzox'
_computing_publication_material 'SHELXL-97 (Sheldrick, 1997)'
_computing_structure_refinement 'SHELXL-97 (Sheldrick, 1997)'
_computing_structure_solution 'SHELXS-97 (Sheldrick, 1990)'
_diffrn_ambient_temperature 123(2)
_diffrn_measured_fraction_theta_full 0.942
_diffrn_measured_fraction_theta_max 0.942
_diffrn_measurement_device_type 'Nonius Kappa CCD'
_diffrn_measurement_method 'phi and omega scans'
_diffrn_radiation_monochromator graphite
_diffrn_radiation_source 'fine-focus sealed tube'
_diffrn_radiation_type MoK\a
_diffrn_radiation_wavelength 0.71073
_diffrn_reflns_av_R_equivalents 0.150
_diffrn_reflns_av_sigmaI/netI 0.0863
_diffrn_reflns_limit_h_max 12
_diffrn_reflns_limit_h_min -12
_diffrn_reflns_limit_k_max 16
_diffrn_reflns_limit_k_min -16
_diffrn_reflns_limit_l_max 19
_diffrn_reflns_limit_l_min -19
_diffrn_reflns_number 18646
_diffrn_reflns_theta_full 25.00
_diffrn_reflns_theta_max 25.00
_diffrn_reflns_theta_min 2.42
_diffrn_standards_decay_% 0
_diffrn_standards_number 0
_exptl_absorpt_coefficient_mu 0.101
_exptl_absorpt_correction_type none
_exptl_crystal_colour colourless
_exptl_crystal_density_diffrn 1.031
_exptl_crystal_density_method 'not measured'
_exptl_crystal_description 'cut prism'
_exptl_crystal_F_000 840
_exptl_crystal_size_max 0.30
_exptl_crystal_size_mid 0.25
_exptl_crystal_size_min 0.20
_refine_diff_density_max 0.418
_refine_diff_density_min -0.235
_refine_diff_density_rms 0.049
_refine_ls_extinction_method none
_refine_ls_goodness_of_fit_ref 1.060
_refine_ls_hydrogen_treatment noref
_refine_ls_matrix_type full
_refine_ls_number_parameters 260
_refine_ls_number_reflns 4218
_refine_ls_number_restraints 0
_refine_ls_restrained_S_all 1.060
_refine_ls_R_factor_all 0.0724
_refine_ls_R_factor_gt 0.0643
_refine_ls_shift/su_max 0.001
_refine_ls_shift/su_mean 0.000
_refine_ls_structure_factor_coef Fsqd
_refine_ls_weighting_details 'w=1/[\s^2^(Fo^2^)+(0.0780P)^2^+1.1041P] where P=(Fo^2^+2Fc^2^)/3'
_refine_ls_weighting_scheme calc
_refine_ls_wR_factor_gt 0.1719
_refine_ls_wR_factor_ref 0.1814
_reflns_number_gt 3614
_reflns_number_total 4218
_reflns_threshold_expression >2sigma(I)
_cod_data_source_file b202549c.txt
_cod_data_source_block import
_cod_depositor_comments
;
The following automatic conversions were performed:

'_refine_ls_weighting_scheme' value 'calc
w=1/[\s^2^(Fo^2^)+(0.0780P)^2^+1.1041P] where P=(Fo^2^+2Fc^2^)/3' was
changed to 'calc'. New tag '_refine_ls_weighting_details' was
created. The value of the new tag was set to
'w=1/[\s^2^(Fo^2^)+(0.0780P)^2^+1.1041P] where P=(Fo^2^+2Fc^2^)/3'.

Automatic conversion script
Id: cif_fix_values 3143 2015-03-26 13:38:13Z robertas 
;
_cod_original_sg_symbol_H-M P21/c
_cod_database_code 7114369

loop_
_symmetry_equiv_pos_as_xyz
'x, y, z'
'-x, y+1/2, -z+1/2'
'-x, -y, -z'
'x, -y-1/2, z-1/2'

loop_
_atom_site_label
_atom_site_type_symbol
_atom_site_fract_x
_atom_site_fract_y
_atom_site_fract_z
_atom_site_U_iso_or_equiv
_atom_site_adp_type
_atom_site_occupancy
_atom_site_calc_flag
_atom_site_refinement_flags
_atom_site_disorder_assembly
_atom_site_disorder_group
Na1 Na 0.49531(9) 1.12569(6) 0.11171(5) 0.0424(3) Uani 1 d . . .
Mg1 Mg 0.41253(6) 0.93214(5) 0.04065(4) 0.0316(2) Uani 1 d . . .
O1 O 0.59514(13) 0.94185(10) 0.02251(9) 0.0339(4) Uani 1 d . . .
N1 N 0.34210(17) 0.81783(12) -0.03106(11) 0.0372(5) Uani 1 d . . .
N2 N 0.39276(19) 0.97779(14) 0.15514(12) 0.0418(5) Uani 1 d . . .
C1 C 0.7069(2) 0.89663(15) 0.06030(15) 0.0394(5) Uani 1 d . . .
H1A H 0.7125 0.9038 0.1202 0.047 Uiso 1 calc R . .
H1B H 0.7800 0.9309 0.0436 0.047 Uiso 1 calc R . .
C2 C 0.7168(2) 0.79145(17) 0.04076(16) 0.0470(6) Uani 1 d . . .
H2A H 0.7157 0.7842 -0.0188 0.056 Uiso 1 calc R . .
H2B H 0.6421 0.7573 0.0552 0.056 Uiso 1 calc R . .
C3 C 0.8350(2) 0.74383(17) 0.08517(16) 0.0445(6) Uani 1 d . . .
H3A H 0.9091 0.7732 0.0656 0.053 Uiso 1 calc R . .
H3B H 0.8412 0.7586 0.1441 0.053 Uiso 1 calc R . .
C4 C 0.8415(2) 0.63535(17) 0.07499(18) 0.0508(6) Uani 1 d . . .
H4A H 0.7662 0.6054 0.0926 0.061 Uiso 1 calc R . .
H4B H 0.8401 0.6200 0.0165 0.061 Uiso 1 calc R . .
C5 C 0.9587(2) 0.59206(17) 0.12372(18) 0.0488(6) Uani 1 d . . .
H5A H 1.0333 0.6203 0.1038 0.059 Uiso 1 calc R . .
H5B H 0.9621 0.6118 0.1814 0.059 Uiso 1 calc R . .
C6 C 0.9691(3) 0.48327(18) 0.12069(19) 0.0549(7) Uani 1 d . . .
H6A H 0.9653 0.4626 0.0632 0.066 Uiso 1 calc R . .
H6B H 0.8962 0.4542 0.1419 0.066 Uiso 1 calc R . .
C7 C 1.0908(3) 0.44543(19) 0.1702(2) 0.0611(8) Uani 1 d . . .
H7A H 1.1633 0.4735 0.1478 0.073 Uiso 1 calc R . .
H7B H 1.0955 0.4684 0.2272 0.073 Uiso 1 calc R . .
C8 C 1.1029(3) 0.3379(2) 0.1709(2) 0.0714(9) Uani 1 d . . .
H8A H 1.0340 0.3094 0.1956 0.107 Uiso 1 calc R . .
H8B H 1.1839 0.3194 0.2028 0.107 Uiso 1 calc R . .
H8C H 1.0988 0.3143 0.1148 0.107 Uiso 1 calc R . .
C9 C 0.1103(2) 0.8576(2) -0.0568(2) 0.0621(8) Uani 1 d . . .
H9A H 0.0960 0.8256 -0.0063 0.093 Uiso 1 calc R . .
H9B H 0.0350 0.8507 -0.0980 0.093 Uiso 1 calc R . .
H9C H 0.1276 0.9264 -0.0462 0.093 Uiso 1 calc R . .
C10 C 0.2228(2) 0.81095(18) -0.08804(16) 0.0487(6) Uani 1 d . . .
H10 H 0.2031 0.7406 -0.0967 0.058 Uiso 1 calc R . .
C11 C 0.2359(3) 0.8540(2) -0.17011(18) 0.0649(8) Uani 1 d . . .
H11A H 0.2625 0.9217 -0.1631 0.097 Uiso 1 calc R . .
H11B H 0.1546 0.8506 -0.2060 0.097 Uiso 1 calc R . .
H11C H 0.2991 0.8174 -0.1945 0.097 Uiso 1 calc R . .
C12 C 0.2705(3) 0.68472(19) 0.05899(18) 0.0557(7) Uani 1 d . . .
H12A H 0.2473 0.7336 0.0969 0.084 Uiso 1 calc R . .
H12B H 0.3028 0.6270 0.0896 0.084 Uiso 1 calc R . .
H12C H 0.1961 0.6674 0.0198 0.084 Uiso 1 calc R . .
C13 C 0.3724(2) 0.72550(16) 0.01330(15) 0.0431(6) Uani 1 d . . .
H13 H 0.4463 0.7399 0.0561 0.052 Uiso 1 calc R . .
C14 C 0.4169(3) 0.64606(17) -0.04047(17) 0.0512(6) Uani 1 d . . .
H14A H 0.3494 0.6312 -0.0855 0.077 Uiso 1 calc R . .
H14B H 0.4383 0.5877 -0.0077 0.077 Uiso 1 calc R . .
H14C H 0.4916 0.6686 -0.0626 0.077 Uiso 1 calc R . .
C15 C 0.2544(9) 1.1025(6) 0.2105(6) 0.0606(18) Uani 0.720(8) d P A 1
H15A H 0.1676 1.1263 0.2070 0.091 Uiso 0.720(8) calc PR A 1
H15B H 0.3083 1.1542 0.1946 0.091 Uiso 0.720(8) calc PR A 1
H15C H 0.2852 1.0824 0.2667 0.091 Uiso 0.720(8) calc PR A 1
C16 C 0.2574(4) 1.0159(3) 0.1531(3) 0.0458(11) Uani 0.720(8) d P A 1
H16 H 0.2294 1.0405 0.0965 0.055 Uiso 0.720(8) calc PR A 1
C17 C 0.1618(5) 0.9391(4) 0.1691(4) 0.0562(13) Uani 0.720(8) d P A 1
H17A H 0.1670 0.8838 0.1328 0.084 Uiso 0.720(8) calc PR A 1
H17B H 0.0767 0.9666 0.1589 0.084 Uiso 0.720(8) calc PR A 1
H17C H 0.1805 0.9177 0.2260 0.084 Uiso 0.720(8) calc PR A 1
C18 C 0.4907(6) 0.8358(4) 0.2275(4) 0.0548(13) Uani 0.720(8) d P A 1
H18A H 0.4206 0.7921 0.2082 0.082 Uiso 0.720(8) calc PR A 1
H18B H 0.5320 0.8147 0.2814 0.082 Uiso 0.720(8) calc PR A 1
H18C H 0.5517 0.8349 0.1891 0.082 Uiso 0.720(8) calc PR A 1
C19 C 0.4401(5) 0.9387(2) 0.2336(2) 0.0442(11) Uani 0.720(8) d P A 1
H19 H 0.3688 0.9360 0.2660 0.053 Uiso 0.720(8) calc PR A 1
C20 C 0.5470(10) 0.9971(7) 0.2826(7) 0.0576(19) Uani 0.720(8) d P A 1
H20A H 0.6165 1.0039 0.2508 0.086 Uiso 0.720(8) calc PR A 1
H20B H 0.5772 0.9635 0.3339 0.086 Uiso 0.720(8) calc PR A 1
H20C H 0.5157 1.0614 0.2945 0.086 Uiso 0.720(8) calc PR A 1
C15A C 0.261(3) 1.111(2) 0.1917(16) 0.062(7) Uiso 0.280(8) d P A 2
H15D H 0.3315 1.1478 0.2212 0.093 Uiso 0.280(8) calc PR A 2
H15E H 0.1854 1.1214 0.2174 0.093 Uiso 0.280(8) calc PR A 2
H15F H 0.2444 1.1328 0.1349 0.093 Uiso 0.280(8) calc PR A 2
C16A C 0.2947(9) 1.0003(7) 0.1943(8) 0.040(2) Uiso 0.280(8) d P A 2
H16A H 0.3084 0.9754 0.2516 0.048 Uiso 0.280(8) calc PR A 2
C17A C 0.1722(16) 0.9572(12) 0.1446(10) 0.059(5) Uiso 0.280(8) d P A 2
H17D H 0.1801 0.8866 0.1419 0.089 Uiso 0.280(8) calc PR A 2
H17E H 0.1600 0.9840 0.0893 0.089 Uiso 0.280(8) calc PR A 2
H17F H 0.0997 0.9737 0.1715 0.089 Uiso 0.280(8) calc PR A 2
C18A C 0.4607(16) 0.8278(12) 0.2441(10) 0.051(4) Uiso 0.280(8) d P A 2
H18D H 0.4521 0.7848 0.1966 0.077 Uiso 0.280(8) calc PR A 2
H18E H 0.3790 0.8339 0.2634 0.077 Uiso 0.280(8) calc PR A 2
H18F H 0.5227 0.8008 0.2878 0.077 Uiso 0.280(8) calc PR A 2
C19A C 0.5047(13) 0.9277(7) 0.2201(7) 0.046(3) Uiso 0.280(8) d P A 2
H19A H 0.5813 0.9196 0.1931 0.055 Uiso 0.280(8) calc PR A 2
C20A C 0.535(4) 1.002(3) 0.293(3) 0.107(15) Uiso 0.280(8) d P A 2
H20D H 0.5663 1.0626 0.2719 0.160 Uiso 0.280(8) calc PR A 2
H20E H 0.6000 0.9749 0.3345 0.160 Uiso 0.280(8) calc PR A 2
H20F H 0.4586 1.0151 0.3162 0.160 Uiso 0.280(8) calc PR A 2

loop_
_atom_site_aniso_label
_atom_site_aniso_U_11
_atom_site_aniso_U_22
_atom_site_aniso_U_33
_atom_site_aniso_U_23
_atom_site_aniso_U_13
_atom_site_aniso_U_12
Na1 0.0489(6) 0.0409(5) 0.0382(5) -0.0037(4) 0.0092(4) -0.0081(4)
Mg1 0.0310(4) 0.0319(4) 0.0315(4) -0.0001(3) 0.0036(3) -0.0016(3)
O1 0.0305(7) 0.0333(8) 0.0373(9) 0.0031(6) 0.0037(6) 0.0018(6)
N1 0.0369(10) 0.0332(9) 0.0396(11) 0.0017(8) -0.0006(8) -0.0044(7)
N2 0.0484(11) 0.0420(11) 0.0366(11) -0.0013(8) 0.0118(9) -0.0018(9)
C1 0.0332(11) 0.0371(12) 0.0459(14) 0.0043(10) -0.0001(10) 0.0033(9)
C2 0.0379(13) 0.0436(13) 0.0562(16) -0.0032(11) -0.0031(11) 0.0074(10)
C3 0.0338(12) 0.0419(13) 0.0570(15) -0.0016(11) 0.0040(11) 0.0039(10)
C4 0.0459(14) 0.0434(13) 0.0603(17) -0.0033(11) -0.0015(12) 0.0078(11)
C5 0.0368(12) 0.0431(13) 0.0658(17) -0.0016(12) 0.0050(12) 0.0056(10)
C6 0.0529(15) 0.0412(13) 0.0675(18) -0.0024(12) -0.0007(13) 0.0053(11)
C7 0.0492(15) 0.0465(15) 0.084(2) -0.0041(14) -0.0009(14) 0.0055(12)
C8 0.072(2) 0.0529(16) 0.084(2) 0.0056(15) -0.0040(17) 0.0126(14)
C9 0.0360(13) 0.0586(17) 0.086(2) -0.0060(15) -0.0080(13) -0.0027(11)
C10 0.0463(14) 0.0455(13) 0.0499(15) -0.0007(11) -0.0073(11) -0.0060(11)
C11 0.0664(18) 0.0626(18) 0.0580(18) 0.0121(14) -0.0155(14) -0.0069(14)
C12 0.0587(16) 0.0502(15) 0.0577(17) 0.0094(12) 0.0067(13) -0.0080(12)
C13 0.0452(13) 0.0385(12) 0.0451(14) 0.0032(10) 0.0051(11) -0.0038(10)
C14 0.0571(16) 0.0364(12) 0.0590(17) -0.0019(11) 0.0051(13) 0.0014(11)
C15 0.076(4) 0.048(3) 0.062(4) 0.000(3) 0.020(4) 0.013(2)
C16 0.040(2) 0.053(2) 0.046(3) -0.0024(17) 0.0116(18) 0.0002(16)
C17 0.043(2) 0.068(3) 0.058(3) 0.001(3) 0.010(2) -0.0019(19)
C18 0.059(3) 0.053(3) 0.053(3) 0.010(2) 0.010(2) 0.010(2)
C19 0.051(3) 0.047(2) 0.0349(18) 0.0012(14) 0.0065(16) 0.0002(16)
C20 0.052(3) 0.060(3) 0.055(3) -0.005(2) -0.008(3) -0.015(2)

loop_
_atom_type_symbol
_atom_type_description
_atom_type_scat_dispersion_real
_atom_type_scat_dispersion_imag
_atom_type_scat_source
Na Na 0.0362 0.0249 'International Tables Vol C Tables 4.2.6.8 and 6.1.1.4'
Mg Mg 0.0486 0.0363 'International Tables Vol C Tables 4.2.6.8 and 6.1.1.4'
O O 0.0106 0.0060 'International Tables Vol C Tables 4.2.6.8 and 6.1.1.4'
N N 0.0061 0.0033 'International Tables Vol C Tables 4.2.6.8 and 6.1.1.4'
C C 0.0033 0.0016 'International Tables Vol C Tables 4.2.6.8 and 6.1.1.4'
H H 0.0000 0.0000 'International Tables Vol C Tables 4.2.6.8 and 6.1.1.4'

loop_
_geom_angle_atom_site_label_1
_geom_angle_atom_site_label_2
_geom_angle_atom_site_label_3
_geom_angle
_geom_angle_site_symmetry_1
_geom_angle_site_symmetry_3
O1 Na1 N1 81.13(6) 3_675 3_675
O1 Na1 N2 79.58(6) 3_675 .
N1 Na1 N2 142.71(7) 3_675 .
O1 Na1 C11 124.74(8) 3_675 3_675
N1 Na1 C11 53.64(7) 3_675 3_675
N2 Na1 C11 116.32(8) . 3_675
O1 Na1 Mg1 42.76(4) 3_675 3_675
N1 Na1 Mg1 43.23(5) 3_675 3_675
N2 Na1 Mg1 104.21(5) . 3_675
C11 Na1 Mg1 82.43(7) 3_675 3_675
O1 Na1 Mg1 42.09(4) 3_675 .
N1 Na1 Mg1 105.04(5) 3_675 .
N2 Na1 Mg1 42.40(5) . .
C11 Na1 Mg1 115.83(7) 3_675 .
Mg1 Na1 Mg1 62.71(3) 3_675 .
O1 Na1 O1 53.01(5) 3_675 .
N1 Na1 O1 71.90(5) 3_675 .
N2 Na1 O1 70.98(5) . .
C11 Na1 O1 81.20(7) 3_675 .
Mg1 Na1 O1 38.15(3) 3_675 .
Mg1 Na1 O1 38.02(3) . .
O1 Mg1 O1 80.30(6) 3_675 .
O1 Mg1 N2 102.30(7) 3_675 .
O1 Mg1 N2 110.81(8) . .
O1 Mg1 N1 112.29(7) 3_675 .
O1 Mg1 N1 104.13(7) . .
N2 Mg1 N1 134.10(8) . .
O1 Mg1 Na1 77.51(5) 3_675 3_675
O1 Mg1 Na1 55.75(5) . 3_675
N2 Mg1 Na1 166.53(7) . 3_675
N1 Mg1 Na1 55.83(6) . 3_675
O1 Mg1 Na1 54.83(5) 3_675 .
O1 Mg1 Na1 76.38(5) . .
N2 Mg1 Na1 54.97(6) . .
N1 Mg1 Na1 167.06(6) . .
Na1 Mg1 Na1 117.29(3) 3_675 .
O1 Mg1 Mg1 40.19(4) 3_675 3_675
O1 Mg1 Mg1 40.11(4) . 3_675
N2 Mg1 Mg1 111.83(6) . 3_675
N1 Mg1 Mg1 114.07(6) . 3_675
Na1 Mg1 Mg1 59.35(3) 3_675 3_675
Na1 Mg1 Mg1 57.95(3) . 3_675
C1 O1 Mg1 125.09(13) . 3_675
C1 O1 Mg1 132.73(14) . .
Mg1 O1 Mg1 99.70(6) 3_675 .
C1 O1 Na1 115.08(13) . 3_675
Mg1 O1 Na1 83.08(6) 3_675 3_675
Mg1 O1 Na1 81.49(5) . 3_675
C1 O1 Na1 117.82(12) . .
Mg1 O1 Na1 64.34(4) 3_675 .
Mg1 O1 Na1 65.60(4) . .
Na1 O1 Na1 126.99(5) 3_675 .
C10 N1 C13 111.47(17) . .
C10 N1 Mg1 128.98(15) . .
C13 N1 Mg1 109.93(14) . .
C10 N1 Na1 106.74(15) . 3_675
C13 N1 Na1 114.75(14) . 3_675
Mg1 N1 Na1 80.94(6) . 3_675
C16A N2 C19 81.1(5) . .
C16A N2 C16 30.0(5) . .
C19 N2 C16 110.7(3) . .
C16A N2 C19A 109.1(6) . .
C19 N2 C19A 28.2(4) . .
C16 N2 C19A 138.9(5) . .
C16A N2 Mg1 135.6(5) . .
C19 N2 Mg1 131.1(2) . .
C16 N2 Mg1 108.3(2) . .
C19A N2 Mg1 108.2(5) . .
C16A N2 Na1 111.2(4) . .
C19 N2 Na1 117.62(19) . .
C16 N2 Na1 99.80(17) . .
C19A N2 Na1 103.0(4) . .
Mg1 N2 Na1 82.63(7) . .
O1 C1 C2 114.65(18) . .
C1 C2 C3 113.44(19) . .
C4 C3 C2 115.2(2) . .
C5 C4 C3 112.5(2) . .
C6 C5 C4 115.9(2) . .
C5 C6 C7 112.6(2) . .
C8 C7 C6 114.3(2) . .
N1 C10 C11 111.2(2) . .
N1 C10 C9 114.2(2) . .
C11 C10 C9 109.0(2) . .
N1 C13 C12 116.3(2) . .
N1 C13 C14 113.03(19) . .
C12 C13 C14 109.4(2) . .
C17 C16 C15 110.9(5) . .
C17 C16 N2 114.5(3) . .
C15 C16 N2 111.1(4) . .
N2 C19 C18 111.9(4) . .
N2 C19 C20 114.8(5) . .
C18 C19 C20 106.3(6) . .
N2 C16A C17A 108.2(10) . .
N2 C16A C15A 113.8(11) . .
C17A C16A C15A 100.7(14) . .
C18A C19A C20A 115.2(18) . .
C18A C19A N2 109.1(10) . .
C20A C19A N2 105.8(16) . .

loop_
_geom_bond_atom_site_label_1
_geom_bond_atom_site_label_2
_geom_bond_distance
_geom_bond_site_symmetry_2
Na1 O1 2.4722(17) 3_675
Na1 N1 2.478(2) 3_675
Na1 N2 2.479(2) .
Na1 C11 2.913(3) 3_675
Na1 Mg1 2.9578(11) 3_675
Na1 Mg1 3.0021(11) .
Na1 O1 3.2037(16) .
Mg1 O1 2.0270(15) 3_675
Mg1 O1 2.0304(15) .
Mg1 N2 2.041(2) .
Mg1 N1 2.0513(19) .
Mg1 Na1 2.9578(11) 3_675
Mg1 Mg1 3.1012(13) 3_675
O1 C1 1.412(2) .
O1 Mg1 2.0270(15) 3_675
O1 Na1 2.4721(17) 3_675
N1 C10 1.475(3) .
N1 C13 1.484(3) .
N1 Na1 2.478(2) 3_675
N2 C16A 1.354(9) .
N2 C19 1.429(4) .
N2 C16 1.540(4) .
N2 C19A 1.640(11) .
C1 C2 1.496(3) .
C2 C3 1.517(3) .
C3 C4 1.511(3) .
C4 C5 1.511(3) .
C5 C6 1.509(3) .
C6 C7 1.526(4) .
C7 C8 1.491(4) .
C9 C10 1.526(4) .
C10 C11 1.510(4) .
C12 C13 1.528(3) .
C13 C14 1.535(3) .
C15 C16 1.534(9) .
C16 C17 1.525(7) .
C18 C19 1.530(7) .
C19 C20 1.531(8) .
C15A C16A 1.57(3) .
C16A C17A 1.56(2) .
C18A C19A 1.531(18) .
C19A C20A 1.58(4) .
